data_7056720
loop_
_publ_author_name
'Lanznaster, Mauricio'
'da Silva, Aline Farias Moreira'
'Vital, Renata de Uzeda'
'Martins, Daniela de Luna'
'Rocha, David Rodrigues'
'Ferreira, Glaucio Braga'
'Camargos-Resende, Jackson A. L.'

_publ_section_title
;
 Investigation of cobalt(III)-tpa complexes as potential bioreductively
 activated carriers for naphthoquinone-based drugs
;
_journal_name_full 'New J. Chem.'
_journal_paper_doi 10.1039/C7NJ03072J
_journal_year 2017
_chemical_formula_moiety 'C29 H25 Cl Co N4 O4, B F4, 1(H2 O)'
_chemical_formula_sum 'C29 H27 B Cl Co F4 N4 O5'
_chemical_formula_weight 692.74
_space_group_crystal_system monoclinic
_space_group_IT_number 14
_space_group_name_Hall '-P 2yn'
_space_group_name_H-M_alt 'P 1 21/n 1'
_symmetry_space_group_name_Hall '-P 2yn'
_symmetry_space_group_name_H-M 'P 1 21/n 1'
_atom_sites_solution_hydrogens mixed
_atom_sites_solution_primary direct
_audit_creation_date 2017-07-07
_audit_creation_method
;
Olex2 1.2
(compiled 2017.03.28 svn.r3405 for OlexSys, GUI svn.r5337)
;
_audit_update_record
;
2017-08-08 deposited with the CCDC.
2017-10-31 downloaded from the CCDC.
;
_cell_angle_alpha 90.0
_cell_angle_beta 93.449(3)
_cell_angle_gamma 90.0
_cell_formula_units_Z 4
_cell_length_a 10.3773(3)
_cell_length_b 8.6965(3)
_cell_length_c 33.1936(11)
_cell_measurement_reflns_used 13640
_cell_measurement_temperature 150.00(10)
_cell_measurement_theta_max 29.5122
_cell_measurement_theta_min 1.8401
_cell_volume 2990.17(17)
_computing_cell_refinement
;
CrysAlisPro, Agilent Technologies,
Version 1.171.35.15 (release 03-08-2011 CrysAlis171 .NET)
(compiled Aug  3 2011,13:03:54)
;
_computing_data_collection
;
CrysAlisPro, Agilent Technologies,
Version 1.171.35.15 (release 03-08-2011 CrysAlis171 .NET)
(compiled Aug  3 2011,13:03:54)
;
_computing_data_reduction
;
CrysAlisPro, Agilent Technologies,
Version 1.171.35.15 (release 03-08-2011 CrysAlis171 .NET)
(compiled Aug  3 2011,13:03:54)
;
_computing_molecular_graphics 'Olex2 (Dolomanov et al., 2009)'
_computing_publication_material 'Olex2 (Dolomanov et al., 2009)'
_computing_structure_refinement 'ShelXL (Sheldrick, 2015)'
_computing_structure_solution 'ShelXS (Sheldrick, 2008)'
_diffrn_ambient_temperature 150.15
_diffrn_detector_area_resol_mean 10.4186
_diffrn_measured_fraction_theta_full 1.000
_diffrn_measured_fraction_theta_max 1.000
_diffrn_measurement_details
;
#__ type_ start__ end____ width___ exp.time_
  1 omega  -91.00  -64.00   1.0000    6.4100
omega____ theta____ kappa____ phi______ frames
    -      -11.0919 -179.0000 -120.0000 27

#__ type_ start__ end____ width___ exp.time_
  2 omega  -12.00   78.00   1.0000    6.4100
omega____ theta____ kappa____ phi______ frames
    -       13.1232   57.0000 -120.0000 90

#__ type_ start__ end____ width___ exp.time_
  3 omega  -21.00   74.00   1.0000    6.4100
omega____ theta____ kappa____ phi______ frames
    -       13.1232   77.0000    0.0000 95

#__ type_ start__ end____ width___ exp.time_
  4 omega  -61.00   41.00   1.0000    6.4100
omega____ theta____ kappa____ phi______ frames
    -       13.1232  -57.0000   90.0000 102

#__ type_ start__ end____ width___ exp.time_
  5 omega -100.00  -32.00   1.0000    6.4100
omega____ theta____ kappa____ phi______ frames
    -      -11.0919  179.0000  120.0000 68

#__ type_ start__ end____ width___ exp.time_
  6 omega  -87.00   15.00   1.0000    6.4100
omega____ theta____ kappa____ phi______ frames
    -      -11.0919  -38.0000   60.0000 102

#__ type_ start__ end____ width___ exp.time_
  7 omega   56.00  103.00   1.0000    6.4100
omega____ theta____ kappa____ phi______ frames
    -       13.1232  179.0000  150.0000 47

#__ type_ start__ end____ width___ exp.time_
  8 omega   -4.00   55.00   1.0000    6.4100
omega____ theta____ kappa____ phi______ frames
    -       13.1232  -99.0000  -30.0000 59

#__ type_ start__ end____ width___ exp.time_
  9 omega  -66.00   47.00   1.0000    6.4100
omega____ theta____ kappa____ phi______ frames
    -       13.1232  -77.0000  120.0000 113

#__ type_ start__ end____ width___ exp.time_
 10 omega  -13.00   89.00   1.0000    6.4100
omega____ theta____ kappa____ phi______ frames
    -       13.1232   38.0000   60.0000 102

#__ type_ start__ end____ width___ exp.time_
 11 omega  -87.00  -30.00   1.0000    6.4100
omega____ theta____ kappa____ phi______ frames
    -      -11.0919  -38.0000  150.0000 57
;
_diffrn_measurement_device_type 'Xcalibur, Atlas, Gemini ultra'
_diffrn_measurement_method '\w scans'
_diffrn_orient_matrix_UB_11 0.0422085000
_diffrn_orient_matrix_UB_12 0.0238103000
_diffrn_orient_matrix_UB_13 0.0164317000
_diffrn_orient_matrix_UB_21 0.0353402000
_diffrn_orient_matrix_UB_22 -0.0694084000
_diffrn_orient_matrix_UB_23 -0.0013683000
_diffrn_orient_matrix_UB_31 0.0407634000
_diffrn_orient_matrix_UB_32 0.0355372000
_diffrn_orient_matrix_UB_33 -0.0136542000
_diffrn_radiation_monochromator graphite
_diffrn_radiation_type MoK\a
_diffrn_radiation_wavelength 0.71073
_diffrn_reflns_av_R_equivalents 0.0655
_diffrn_reflns_av_unetI/netI 0.0342
_diffrn_reflns_Laue_measured_fraction_full 1.000
_diffrn_reflns_Laue_measured_fraction_max 1.000
_diffrn_reflns_limit_h_max 12
_diffrn_reflns_limit_h_min -12
_diffrn_reflns_limit_k_max 10
_diffrn_reflns_limit_k_min -10
_diffrn_reflns_limit_l_max 40
_diffrn_reflns_limit_l_min -40
_diffrn_reflns_number 56554
_diffrn_reflns_point_group_measured_fraction_full 1.000
_diffrn_reflns_point_group_measured_fraction_max 1.000
_diffrn_reflns_theta_full 25.242
_diffrn_reflns_theta_max 25.681
_diffrn_reflns_theta_min 2.024
_diffrn_source 'Enhance (Mo) X-ray Source'
_exptl_absorpt_coefficient_mu 0.735
_exptl_absorpt_correction_T_max 1
_exptl_absorpt_correction_T_min 0.8116
_exptl_absorpt_correction_type multi-scan
_exptl_absorpt_process_details
;
CrysAlisPro, Agilent Technologies,
        Version 1.171.35.15 (release 03-08-2011 CrysAlis171 .NET)
        (compiled Aug  3 2011,13:03:54)
        Empirical absorption correction using spherical harmonics,
 implemented in SCALE3 ABSPACK scaling algorithm.
;
_exptl_crystal_colour red
_exptl_crystal_colour_primary red
_exptl_crystal_density_diffrn 1.539
_exptl_crystal_description block
_exptl_crystal_F_000 1416
_exptl_crystal_size_max 0.25
_exptl_crystal_size_mid 0.18
_exptl_crystal_size_min 0.16
_refine_diff_density_max 1.292
_refine_diff_density_min -1.133
_refine_diff_density_rms 0.178
_refine_ls_extinction_method none
_refine_ls_goodness_of_fit_ref 1.123
_refine_ls_hydrogen_treatment constr
_refine_ls_matrix_type full
_refine_ls_number_parameters 414
_refine_ls_number_reflns 5696
_refine_ls_number_restraints 1
_refine_ls_restrained_S_all 1.123
_refine_ls_R_factor_all 0.0761
_refine_ls_R_factor_gt 0.0595
_refine_ls_shift/su_max 0.001
_refine_ls_shift/su_mean 0.000
_refine_ls_structure_factor_coef Fsqd
_refine_ls_weighting_details 'w=1/[\s^2^(Fo^2^)+(0.0923P)^2^+6.8505P] where P=(Fo^2^+2Fc^2^)/3'
_refine_ls_weighting_scheme calc
_refine_ls_wR_factor_gt 0.1579
_refine_ls_wR_factor_ref 0.1789
_reflns_Friedel_coverage 0.000
_reflns_number_gt 4735
_reflns_number_total 5696
_reflns_threshold_expression 'I > 2\s(I)'
_cod_data_source_file c7nj03072j2.cif
_cod_data_source_block colaucltpa
_cod_original_cell_volume 2990.2(2)
_cod_database_code 7056720
_shelx_shelxl_version_number 2016/6
_chemical_oxdiff_formula 'Co O3 C29 H15 N3 Cl B F4'
_shelx_space_group_comment
;
The symmetry employed for this shelxl refinement is uniquely defined
by the following loop, which should always be used as a source of
symmetry information in preference to the above space-group names.
They are only intended as comments.
;
_cell_oxdiff_angle_alpha 90.032(3)
_cell_oxdiff_angle_beta 93.464(3)
_cell_oxdiff_angle_gamma 90.005(4)
_cell_oxdiff_length_a 10.3738(4)
_cell_oxdiff_length_b 8.6997(4)
_cell_oxdiff_length_c 33.1928(13)
_cell_oxdiff_measurement_reflns_used 13640
_cell_oxdiff_volume 2990.2(2)
_shelx_estimated_absorpt_t_max 0.892
_shelx_estimated_absorpt_t_min 0.838
_reflns_odcompleteness_completeness 99.97
_reflns_odcompleteness_iscentric 1
_reflns_odcompleteness_theta 26.32
_olex2_refinement_description
;
1. Fixed Uiso
 At 1.2 times of:
  All C(H) groups, All C(H,H) groups
 At 1.5 times of:
  All C(H,H,H) groups, All O(H,H) groups
2. Rigid bond restraints
 O3W, O2W, O1W
 with sigma for 1-2 distances of 0.01 and sigma for 1-3 distances of 0.01
3. Uiso/Uaniso restraints and constraints
Uanis(F12) = Uanis(F22) = Uanis(F13) = Uanis(F23) = Uanis(F14) = Uanis(F24)
Uanis(O3W) = Uanis(O2W) = Uanis(O1W)
4. Others
 1*[Sof(O1W)+Sof(H1WA)+Sof(H1WB)]+1*[Sof(O2W)+Sof(H2WA)+Sof(H2WB)]+1*[Sof(O3W)+
 Sof(H3WA)+Sof(H3WB)]=1 with esd of 0.001
 Sof(F13)=Sof(F14)=Sof(F12)=1-FVAR(1)
 Sof(F22)=Sof(F24)=Sof(F23)=FVAR(1)
 Sof(O1W)=Sof(H1WA)=Sof(H1WB)=FVAR(2)
 Sof(O2W)=Sof(H2WA)=Sof(H2WB)=FVAR(3)
 Sof(O3W)=Sof(H3WA)=Sof(H3WB)=FVAR(4)
5.a Riding coordinates:
 O1W(H1WA,H1WB), O2W(H2WA,H2WB), O3W(H3WA,H3WB)
5.b Secondary CH2 refined with riding coordinates:
 C26(H26A,H26B), C36(H36A,H36B), C46(H46A,H46B)
5.c Aromatic/amide H refined with riding coordinates:
 C5(H5), C6(H6), C7(H7), C8(H8), C21(H21), C22(H22), C23(H23), C24(H24),
 C31(H31), C32(H32), C33(H33), C34(H34), C41(H41), C42(H42), C44(H44), C43(H43)
5.d Idealised Me refined as rotating group:
 C11(H11A,H11B,H11C)
;
_olex2_submission_special_instructions 'No special instructions were received'

loop_
_space_group_symop_operation_xyz
'x, y, z'
'-x+1/2, y+1/2, -z+1/2'
'-x, -y, -z'
'x-1/2, -y-1/2, z-1/2'

loop_
_atom_site_label
_atom_site_type_symbol
_atom_site_fract_x
_atom_site_fract_y
_atom_site_fract_z
_atom_site_U_iso_or_equiv
_atom_site_adp_type
_atom_site_occupancy
_atom_site_site_symmetry_order
_atom_site_calc_flag
_atom_site_refinement_flags_posn
_atom_site_refinement_flags_adp
_atom_site_refinement_flags_occupancy
_atom_site_disorder_assembly
_atom_site_disorder_group
Cl1 Cl 0.77208(12) 0.92175(16) 0.23900(3) 0.0414(3) Uani 1 1 d . . . . .
Co1 Co 0.53472(5) 0.95210(6) 0.35993(2) 0.01697(17) Uani 1 1 d . . . . .
O1 O 0.6847(2) 0.8669(3) 0.38570(7) 0.0193(6) Uani 1 1 d . . . . .
O2 O 0.6277(2) 0.9669(3) 0.31305(8) 0.0196(6) Uani 1 1 d . . . . .
O3 O 1.0176(3) 0.7665(4) 0.27003(9) 0.0379(8) Uani 1 1 d . . . . .
O4 O 0.8555(3) 1.0322(3) 0.37040(8) 0.0241(6) Uani 1 1 d . . . . .
N1 N 0.4370(3) 0.9342(4) 0.40787(9) 0.0184(7) Uani 1 1 d . . . . .
N2 N 0.5833(3) 1.1516(4) 0.38008(9) 0.0195(7) Uani 1 1 d . . . . .
N3 N 0.4767(3) 0.7443(4) 0.34869(9) 0.0200(7) Uani 1 1 d . . . . .
N4 N 0.3795(3) 1.0317(3) 0.33323(9) 0.0180(6) Uani 1 1 d . . . . .
C1 C 0.7891(4) 0.8861(4) 0.36265(11) 0.0199(8) Uani 1 1 d . . . . .
C2 C 0.7419(4) 0.9061(4) 0.31834(11) 0.0196(8) Uani 1 1 d . . . . .
C3 C 0.8192(4) 0.8695(5) 0.28821(12) 0.0265(9) Uani 1 1 d . . . . .
C4 C 0.9375(4) 0.7851(5) 0.29570(12) 0.0277(9) Uani 1 1 d . . . . .
C5 C 1.0413(4) 0.5875(5) 0.34113(14) 0.0341(10) Uani 1 1 d . . . . .
H5 H 1.089657 0.555746 0.319189 0.041 Uiso 1 1 calc R . . . .
C6 C 1.0562(4) 0.5104(6) 0.37793(15) 0.0375(11) Uani 1 1 d . . . . .
H6 H 1.112771 0.424692 0.380865 0.045 Uiso 1 1 calc R . . . .
C7 C 0.9882(4) 0.5596(5) 0.41024(14) 0.0327(10) Uani 1 1 d . . . . .
H7 H 0.999872 0.508986 0.435567 0.039 Uiso 1 1 calc R . . . .
C8 C 0.9031(4) 0.6822(5) 0.40575(12) 0.0257(9) Uani 1 1 d . . . . .
H8 H 0.857686 0.716173 0.428117 0.031 Uiso 1 1 calc R . . . .
C9 C 0.8839(4) 0.7558(5) 0.36863(12) 0.0228(8) Uani 1 1 d . . . . .
C10 C 0.9563(4) 0.7103(5) 0.33627(12) 0.0254(9) Uani 1 1 d . . . . .
C11 C 0.8907(4) 1.0606(5) 0.41183(13) 0.0318(10) Uani 1 1 d . . . . .
H11A H 0.919070 1.167599 0.415217 0.048 Uiso 1 1 calc GR . . . .
H11B H 0.961297 0.991560 0.420868 0.048 Uiso 1 1 calc GR . . . .
H11C H 0.816150 1.042285 0.427943 0.048 Uiso 1 1 calc GR . . . .
C21 C 0.6439(4) 1.2614(4) 0.36006(12) 0.0227(8) Uani 1 1 d . . . . .
H21 H 0.658211 1.246603 0.332331 0.027 Uiso 1 1 calc R . . . .
C22 C 0.6858(4) 1.3956(5) 0.37889(13) 0.0273(9) Uani 1 1 d . . . . .
H22 H 0.730461 1.471509 0.364603 0.033 Uiso 1 1 calc R . . . .
C23 C 0.6613(4) 1.4169(5) 0.41894(13) 0.0281(9) Uani 1 1 d . . . . .
H23 H 0.689808 1.508115 0.432466 0.034 Uiso 1 1 calc R . . . .
C24 C 0.5957(4) 1.3066(5) 0.43944(13) 0.0288(9) Uani 1 1 d . . . . .
H24 H 0.576077 1.322138 0.466726 0.035 Uiso 1 1 calc R . . . .
C25 C 0.5592(4) 1.1730(5) 0.41933(11) 0.0212(8) Uani 1 1 d . . . . .
C26 C 0.5034(4) 1.0346(5) 0.43939(11) 0.0238(8) Uani 1 1 d . . . . .
H26A H 0.573137 0.976187 0.454176 0.029 Uiso 1 1 calc R . . . .
H26B H 0.440909 1.068142 0.459011 0.029 Uiso 1 1 calc R . . . .
C31 C 0.4774(4) 0.6679(5) 0.31388(11) 0.0225(8) Uani 1 1 d . . . . .
H31 H 0.512622 0.716158 0.291335 0.027 Uiso 1 1 calc R . . . .
C32 C 0.4282(4) 0.5203(5) 0.30960(13) 0.0270(9) Uani 1 1 d . . . . .
H32 H 0.431423 0.466899 0.284713 0.032 Uiso 1 1 calc R . . . .
C33 C 0.3745(4) 0.4523(5) 0.34228(13) 0.0268(9) Uani 1 1 d . . . . .
H33 H 0.336892 0.352931 0.339684 0.032 Uiso 1 1 calc R . . . .
C34 C 0.3755(4) 0.5299(5) 0.37905(13) 0.0258(9) Uani 1 1 d . . . . .
H34 H 0.340537 0.484001 0.401968 0.031 Uiso 1 1 calc R . . . .
C35 C 0.4290(4) 0.6763(4) 0.38121(11) 0.0214(8) Uani 1 1 d . . . . .
C36 C 0.4445(4) 0.7680(4) 0.41936(11) 0.0232(8) Uani 1 1 d . . . . .
H36A H 0.375248 0.742026 0.437442 0.028 Uiso 1 1 calc R . . . .
H36B H 0.528881 0.745292 0.433638 0.028 Uiso 1 1 calc R . . . .
C41 C 0.3688(4) 1.0829(4) 0.29493(11) 0.0222(8) Uani 1 1 d . . . . .
H41 H 0.442739 1.082540 0.279399 0.027 Uiso 1 1 calc R . . . .
C42 C 0.2526(4) 1.1362(5) 0.27761(12) 0.0282(9) Uani 1 1 d . . . . .
H42 H 0.246822 1.173859 0.250699 0.034 Uiso 1 1 calc R . . . .
C44 C 0.1557(4) 1.0818(5) 0.33938(13) 0.0272(9) Uani 1 1 d . . . . .
H44 H 0.082436 1.079848 0.355205 0.033 Uiso 1 1 calc R . . . .
C45 C 0.2751(4) 1.0323(4) 0.35568(11) 0.0195(8) Uani 1 1 d . . . . .
C43 C 0.1445(4) 1.1333(6) 0.30042(13) 0.0314(10) Uani 1 1 d . . . . .
H43 H 0.063232 1.167009 0.288982 0.038 Uiso 1 1 calc R . . . .
C46 C 0.2973(4) 0.9790(5) 0.39832(12) 0.0257(9) Uani 1 1 d . . . . .
H46A H 0.241145 0.889443 0.402874 0.031 Uiso 1 1 calc R . . . .
H46B H 0.273412 1.062189 0.416808 0.031 Uiso 1 1 calc R . . . .
B1 B 1.2504(6) 0.8385(8) 0.01797(17) 0.0495(16) Uani 1 1 d . . . . .
F22 F 1.3672(15) 0.7212(19) 0.0088(4) 0.0798(12) Uani 0.275(6) 1 d . . P A 1
F24 F 1.324(2) 0.952(2) 0.0028(5) 0.0798(12) Uani 0.275(6) 1 d . . P A 1
F23 F 1.144(2) 0.783(2) -0.0032(6) 0.0798(12) Uani 0.275(6) 1 d . . P A 1
F11 F 1.2605(4) 0.7931(4) 0.05696(8) 0.0587(9) Uani 1 1 d . . . . .
F13 F 1.1835(7) 0.7385(9) -0.0066(2) 0.0798(12) Uani 0.725(6) 1 d . . P A 2
F14 F 1.3573(7) 0.8834(9) 0.00138(19) 0.0798(12) Uani 0.725(6) 1 d . . P A 2
F12 F 1.1711(6) 0.9782(7) 0.02127(15) 0.0798(12) Uani 0.725(6) 1 d . . P A 2
O1W O 0.2551(6) 0.9147(8) 0.49039(17) 0.0405(13) Uani 0.537(6) 1 d . U P B 1
H1WA H 0.204702 0.994385 0.491591 0.061 Uiso 0.537(6) 1 d R . P B 1
H1WB H 0.208512 0.832305 0.486431 0.061 Uiso 0.537(6) 1 d R . P B 1
O2W O 0.1449(10) 0.8135(14) 0.4880(3) 0.0405(13) Uani 0.317(6) 1 d . U P C 2
H2WA H 0.084648 0.749671 0.494244 0.061 Uiso 0.317(6) 1 d R . P C 2
H2WB H 0.209658 0.762281 0.479304 0.061 Uiso 0.317(6) 1 d R . P C 2
O3W O 0.100(2) 0.705(3) 0.5075(6) 0.0405(13) Uani 0.148(6) 1 d . U P D 3
H3WA H 0.122915 0.671534 0.531514 0.061 Uiso 0.148(6) 1 d R . P D 3
H3WB H 0.017415 0.690814 0.502644 0.061 Uiso 0.148(6) 1 d R . P D 3

loop_
_atom_site_aniso_label
_atom_site_aniso_U_11
_atom_site_aniso_U_22
_atom_site_aniso_U_33
_atom_site_aniso_U_23
_atom_site_aniso_U_13
_atom_site_aniso_U_12
Cl1 0.0472(7) 0.0615(8) 0.0168(5) 0.0050(5) 0.0125(4) 0.0174(6)
Co1 0.0188(3) 0.0191(3) 0.0135(3) -0.00040(19) 0.00533(19) 0.0002(2)
O1 0.0163(12) 0.0253(14) 0.0168(13) 0.0017(11) 0.0054(10) 0.0008(11)
O2 0.0184(13) 0.0244(14) 0.0166(13) 0.0005(11) 0.0056(10) 0.0011(11)
O3 0.0368(17) 0.048(2) 0.0316(17) -0.0021(15) 0.0205(14) 0.0112(15)
O4 0.0258(14) 0.0248(15) 0.0222(14) -0.0049(11) 0.0061(11) -0.0027(12)
N1 0.0193(15) 0.0217(16) 0.0147(15) -0.0001(12) 0.0051(12) 0.0009(13)
N2 0.0194(15) 0.0208(16) 0.0185(16) 0.0006(13) 0.0027(12) 0.0017(13)
N3 0.0210(15) 0.0207(16) 0.0186(16) 0.0002(13) 0.0033(12) 0.0005(13)
N4 0.0199(15) 0.0157(15) 0.0189(16) -0.0022(12) 0.0043(12) -0.0012(12)
C1 0.0203(18) 0.0232(19) 0.0170(18) 0.0003(15) 0.0072(15) 0.0001(15)
C2 0.0224(19) 0.0196(18) 0.0174(19) 0.0016(15) 0.0056(15) -0.0013(15)
C3 0.031(2) 0.032(2) 0.0170(19) 0.0035(17) 0.0085(16) 0.0023(18)
C4 0.029(2) 0.029(2) 0.027(2) -0.0030(17) 0.0118(17) 0.0001(18)
C5 0.029(2) 0.037(2) 0.037(3) -0.002(2) 0.0102(19) 0.0078(19)
C6 0.029(2) 0.037(2) 0.048(3) 0.006(2) 0.005(2) 0.009(2)
C7 0.027(2) 0.035(2) 0.035(2) 0.006(2) -0.0019(18) 0.0007(19)
C8 0.0229(19) 0.031(2) 0.023(2) 0.0034(17) 0.0009(16) -0.0018(17)
C9 0.0199(18) 0.025(2) 0.024(2) -0.0007(16) 0.0040(15) -0.0015(16)
C10 0.0228(19) 0.025(2) 0.029(2) -0.0010(17) 0.0058(16) -0.0004(16)
C11 0.031(2) 0.036(2) 0.029(2) -0.0077(19) 0.0015(18) -0.0043(19)
C21 0.0192(18) 0.023(2) 0.027(2) 0.0022(16) 0.0047(15) 0.0003(16)
C22 0.024(2) 0.025(2) 0.033(2) 0.0015(18) 0.0044(17) -0.0021(17)
C23 0.028(2) 0.023(2) 0.034(2) -0.0065(17) -0.0011(18) 0.0001(17)
C24 0.030(2) 0.033(2) 0.023(2) -0.0074(18) 0.0026(17) 0.0033(18)
C25 0.0205(18) 0.026(2) 0.0178(19) -0.0001(15) 0.0033(15) 0.0040(16)
C26 0.031(2) 0.025(2) 0.0160(19) -0.0025(16) 0.0055(16) 0.0011(17)
C31 0.0234(19) 0.026(2) 0.0184(19) -0.0019(16) 0.0020(15) 0.0045(16)
C32 0.027(2) 0.025(2) 0.028(2) -0.0067(17) -0.0038(17) 0.0043(17)
C33 0.025(2) 0.022(2) 0.033(2) 0.0010(17) -0.0033(17) 0.0009(16)
C34 0.026(2) 0.023(2) 0.028(2) 0.0051(17) 0.0004(16) -0.0005(17)
C35 0.0189(18) 0.0223(19) 0.023(2) 0.0042(16) 0.0016(15) 0.0025(15)
C36 0.028(2) 0.023(2) 0.0190(19) 0.0046(16) 0.0059(15) -0.0012(16)
C41 0.026(2) 0.023(2) 0.0176(19) 0.0009(15) 0.0053(15) -0.0046(16)
C42 0.027(2) 0.038(2) 0.020(2) 0.0021(18) 0.0002(16) -0.0039(18)
C44 0.0200(19) 0.034(2) 0.028(2) -0.0010(18) 0.0070(16) -0.0043(17)
C45 0.0227(19) 0.0159(18) 0.0206(19) -0.0019(15) 0.0067(15) -0.0020(15)
C43 0.021(2) 0.044(3) 0.029(2) 0.0020(19) -0.0003(17) 0.0015(19)
C46 0.0203(19) 0.035(2) 0.023(2) 0.0022(17) 0.0110(16) 0.0064(17)
B1 0.055(4) 0.066(4) 0.028(3) -0.003(3) 0.009(3) -0.030(3)
F22 0.096(3) 0.095(3) 0.0487(15) -0.0075(19) 0.0096(17) -0.020(2)
F24 0.096(3) 0.095(3) 0.0487(15) -0.0075(19) 0.0096(17) -0.020(2)
F23 0.096(3) 0.095(3) 0.0487(15) -0.0075(19) 0.0096(17) -0.020(2)
F11 0.092(2) 0.0541(19) 0.0294(15) -0.0007(14) 0.0022(15) -0.0196(18)
F13 0.096(3) 0.095(3) 0.0487(15) -0.0075(19) 0.0096(17) -0.020(2)
F14 0.096(3) 0.095(3) 0.0487(15) -0.0075(19) 0.0096(17) -0.020(2)
F12 0.096(3) 0.095(3) 0.0487(15) -0.0075(19) 0.0096(17) -0.020(2)
O1W 0.037(3) 0.063(4) 0.022(2) 0.001(2) -0.001(2) -0.002(2)
O2W 0.037(3) 0.063(4) 0.022(2) 0.001(2) -0.001(2) -0.002(2)
O3W 0.037(3) 0.063(4) 0.022(2) 0.001(2) -0.001(2) -0.002(2)

loop_
_atom_type_symbol
_atom_type_description
_atom_type_scat_dispersion_real
_atom_type_scat_dispersion_imag
_atom_type_scat_source
C C 0.0033 0.0016 'International Tables Vol C Tables 4.2.6.8 and 6.1.1.4'
H H 0.0000 0.0000 'International Tables Vol C Tables 4.2.6.8 and 6.1.1.4'
B B 0.0013 0.0007 'International Tables Vol C Tables 4.2.6.8 and 6.1.1.4'
Cl Cl 0.1484 0.1585 'International Tables Vol C Tables 4.2.6.8 and 6.1.1.4'
Co Co 0.3494 0.9721 'International Tables Vol C Tables 4.2.6.8 and 6.1.1.4'
F F 0.0171 0.0103 'International Tables Vol C Tables 4.2.6.8 and 6.1.1.4'
N N 0.0061 0.0033 'International Tables Vol C Tables 4.2.6.8 and 6.1.1.4'
O O 0.0106 0.0060 'International Tables Vol C Tables 4.2.6.8 and 6.1.1.4'

loop_
_geom_angle_atom_site_label_1
_geom_angle_atom_site_label_2
_geom_angle_atom_site_label_3
_geom_angle
O1 Co1 O2 87.22(11)
O1 Co1 N1 93.12(12)
O1 Co1 N2 90.25(12)
O1 Co1 N3 87.67(12)
O1 Co1 N4 177.96(12)
O2 Co1 N1 179.05(12)
O2 Co1 N2 95.13(12)
O2 Co1 N3 94.22(12)
O2 Co1 N4 92.95(12)
N2 Co1 N1 85.76(13)
N2 Co1 N3 170.32(13)
N2 Co1 N4 91.76(13)
N3 Co1 N1 84.91(13)
N4 Co1 N1 86.67(13)
N4 Co1 N3 90.29(13)
C1 O1 Co1 110.9(2)
C2 O2 Co1 111.6(2)
C11 O4 C1 114.3(3)
C26 N1 Co1 106.5(2)
C26 N1 C46 113.0(3)
C36 N1 Co1 105.3(2)
C36 N1 C26 111.7(3)
C36 N1 C46 109.7(3)
C46 N1 Co1 110.3(2)
C21 N2 Co1 126.4(3)
C21 N2 C25 119.8(3)
C25 N2 Co1 113.6(3)
C31 N3 Co1 127.9(3)
C31 N3 C35 119.8(3)
C35 N3 Co1 112.3(3)
C41 N4 Co1 125.1(3)
C41 N4 C45 119.8(3)
C45 N4 Co1 115.2(3)
O1 C1 O4 112.8(3)
O1 C1 C2 109.4(3)
O1 C1 C9 111.5(3)
O4 C1 C2 101.0(3)
O4 C1 C9 109.5(3)
C9 C1 C2 112.3(3)
O2 C2 C1 114.3(3)
O2 C2 C3 124.8(4)
C3 C2 C1 120.8(3)
C2 C3 Cl1 119.1(3)
C2 C3 C4 121.9(4)
C4 C3 Cl1 119.0(3)
O3 C4 C3 123.3(4)
O3 C4 C10 120.5(4)
C3 C4 C10 116.1(3)
C6 C5 H5 119.7
C10 C5 H5 119.7
C10 C5 C6 120.5(4)
C5 C6 H6 120.2
C7 C6 C5 119.6(4)
C7 C6 H6 120.2
C6 C7 H7 119.9
C6 C7 C8 120.3(4)
C8 C7 H7 119.9
C7 C8 H8 119.8
C7 C8 C9 120.3(4)
C9 C8 H8 119.8
C8 C9 C1 121.3(3)
C8 C9 C10 119.6(4)
C10 C9 C1 119.1(3)
C5 C10 C4 119.1(4)
C5 C10 C9 119.5(4)
C9 C10 C4 121.3(4)
O4 C11 H11A 109.5
O4 C11 H11B 109.5
O4 C11 H11C 109.5
H11A C11 H11B 109.5
H11A C11 H11C 109.5
H11B C11 H11C 109.5
N2 C21 H21 119.3
N2 C21 C22 121.4(4)
C22 C21 H21 119.3
C21 C22 H22 120.7
C23 C22 C21 118.5(4)
C23 C22 H22 120.7
C22 C23 H23 119.8
C24 C23 C22 120.4(4)
C24 C23 H23 119.8
C23 C24 H24 120.8
C23 C24 C25 118.4(4)
C25 C24 H24 120.8
N2 C25 C24 121.3(4)
N2 C25 C26 114.4(3)
C24 C25 C26 124.0(3)
N1 C26 C25 109.2(3)
N1 C26 H26A 109.8
N1 C26 H26B 109.8
C25 C26 H26A 109.8
C25 C26 H26B 109.8
H26A C26 H26B 108.3
N3 C31 H31 119.0
N3 C31 C32 121.9(4)
C32 C31 H31 119.0
C31 C32 H32 120.7
C33 C32 C31 118.7(4)
C33 C32 H32 120.7
C32 C33 H33 120.1
C32 C33 C34 119.9(4)
C34 C33 H33 120.1
C33 C34 H34 121.0
C35 C34 C33 118.1(4)
C35 C34 H34 121.0
N3 C35 C34 121.6(4)
N3 C35 C36 114.6(3)
C34 C35 C36 123.7(3)
N1 C36 C35 107.3(3)
N1 C36 H36A 110.2
N1 C36 H36B 110.2
C35 C36 H36A 110.2
C35 C36 H36B 110.2
H36A C36 H36B 108.5
N4 C41 H41 119.2
N4 C41 C42 121.6(4)
C42 C41 H41 119.2
C41 C42 H42 120.7
C41 C42 C43 118.6(4)
C43 C42 H42 120.7
C45 C44 H44 120.2
C43 C44 H44 120.2
C43 C44 C45 119.5(4)
N4 C45 C44 120.8(3)
N4 C45 C46 116.0(3)
C44 C45 C46 123.2(3)
C42 C43 H43 120.2
C44 C43 C42 119.7(4)
C44 C43 H43 120.2
N1 C46 H46A 109.3
N1 C46 H46B 109.3
C45 C46 N1 111.7(3)
C45 C46 H46A 109.3
C45 C46 H46B 109.3
H46A C46 H46B 107.9
F24 B1 F22 87.0(10)
F24 B1 F23 121.3(14)
F23 B1 F22 105.6(10)
F11 B1 F22 88.8(7)
F11 B1 F24 123.7(9)
F11 B1 F23 113.8(10)
F11 B1 F13 113.3(6)
F11 B1 F12 100.5(5)
F13 B1 F12 107.8(6)
F14 B1 F11 117.7(6)
F14 B1 F13 110.5(6)
F14 B1 F12 105.8(6)
H1WA O1W H1WB 109.5
H2WA O2W H2WB 109.5
H3WA O3W H3WB 109.5

loop_
_geom_bond_atom_site_label_1
_geom_bond_atom_site_label_2
_geom_bond_distance
Cl1 C3 1.737(4)
Co1 O1 1.882(3)
Co1 O2 1.884(2)
Co1 N1 1.944(3)
Co1 N2 1.916(3)
Co1 N3 1.934(3)
Co1 N4 1.920(3)
O1 C1 1.373(4)
O2 C2 1.300(5)
O3 C4 1.236(5)
O4 C1 1.461(5)
O4 C11 1.423(5)
N1 C26 1.498(5)
N1 C36 1.496(5)
N1 C46 1.515(5)
N2 C21 1.341(5)
N2 C25 1.354(5)
N3 C31 1.333(5)
N3 C35 1.351(5)
N4 C41 1.346(5)
N4 C45 1.351(5)
C1 C2 1.532(5)
C1 C9 1.506(5)
C2 C3 1.357(5)
C3 C4 1.439(6)
C4 C10 1.497(6)
C5 H5 0.9500
C5 C6 1.394(7)
C5 C10 1.388(6)
C6 H6 0.9500
C6 C7 1.387(7)
C7 H7 0.9500
C7 C8 1.387(6)
C8 H8 0.9500
C8 C9 1.392(6)
C9 C10 1.404(5)
C11 H11A 0.9800
C11 H11B 0.9800
C11 H11C 0.9800
C21 H21 0.9500
C21 C22 1.382(6)
C22 H22 0.9500
C22 C23 1.381(6)
C23 H23 0.9500
C23 C24 1.379(6)
C24 H24 0.9500
C24 C25 1.381(6)
C25 C26 1.509(5)
C26 H26A 0.9900
C26 H26B 0.9900
C31 H31 0.9500
C31 C32 1.385(6)
C32 H32 0.9500
C32 C33 1.382(6)
C33 H33 0.9500
C33 C34 1.394(6)
C34 H34 0.9500
C34 C35 1.389(6)
C35 C36 1.497(5)
C36 H36A 0.9900
C36 H36B 0.9900
C41 H41 0.9500
C41 C42 1.384(6)
C42 H42 0.9500
C42 C43 1.391(6)
C44 H44 0.9500
C44 C45 1.390(6)
C44 C43 1.367(6)
C45 C46 1.494(5)
C43 H43 0.9500
C46 H46A 0.9900
C46 H46B 0.9900
B1 F22 1.627(18)
B1 F24 1.36(2)
B1 F23 1.36(2)
B1 F11 1.351(7)
B1 F13 1.355(10)
B1 F14 1.326(9)
B1 F12 1.475(10)
O1W H1WA 0.8701
O1W H1WB 0.8698
O2W H2WA 0.8699
O2W H2WB 0.8700
O3W H3WA 0.8699
O3W H3WB 0.8703

loop_
_geom_torsion_atom_site_label_1
_geom_torsion_atom_site_label_2
_geom_torsion_atom_site_label_3
_geom_torsion_atom_site_label_4
_geom_torsion
Cl1 C3 C4 O3 11.0(6)
Cl1 C3 C4 C10 -165.3(3)
Co1 O1 C1 O4 87.8(3)
Co1 O1 C1 C2 -23.6(3)
Co1 O1 C1 C9 -148.5(3)
Co1 O2 C2 C1 -18.6(4)
Co1 O2 C2 C3 164.9(3)
Co1 N1 C26 C25 33.8(3)
Co1 N1 C36 C35 -41.2(3)
Co1 N1 C46 C45 -3.1(4)
Co1 N2 C21 C22 -173.5(3)
Co1 N2 C25 C24 175.9(3)
Co1 N2 C25 C26 1.9(4)
Co1 N3 C31 C32 -177.6(3)
Co1 N3 C35 C34 176.4(3)
Co1 N3 C35 C36 -6.4(4)
Co1 N4 C41 C42 178.8(3)
Co1 N4 C45 C44 -177.6(3)
Co1 N4 C45 C46 3.0(4)
O1 Co1 O2 C2 4.3(3)
O1 C1 C2 O2 28.6(4)
O1 C1 C2 C3 -154.8(4)
O1 C1 C9 C8 -33.4(5)
O1 C1 C9 C10 148.1(3)
O2 Co1 O1 C1 12.3(2)
O2 C2 C3 Cl1 6.2(6)
O2 C2 C3 C4 -172.1(4)
O3 C4 C10 C5 -18.3(6)
O3 C4 C10 C9 165.6(4)
O4 C1 C2 O2 -90.5(3)
O4 C1 C2 C3 86.1(4)
O4 C1 C9 C8 92.1(4)
O4 C1 C9 C10 -86.4(4)
N1 Co1 O1 C1 -168.6(2)
N2 Co1 O1 C1 -82.8(2)
N2 Co1 O2 C2 94.3(3)
N2 C21 C22 C23 -1.6(6)
N2 C25 C26 N1 -24.2(5)
N3 Co1 O1 C1 106.6(2)
N3 Co1 O2 C2 -83.1(3)
N3 C31 C32 C33 1.5(6)
N3 C35 C36 N1 32.1(4)
N4 Co1 O2 C2 -173.7(3)
N4 C41 C42 C43 -1.2(6)
N4 C45 C46 N1 0.2(5)
C1 C2 C3 Cl1 -170.0(3)
C1 C2 C3 C4 11.7(6)
C1 C9 C10 C4 -2.2(6)
C1 C9 C10 C5 -178.2(4)
C2 C1 C9 C8 -156.5(4)
C2 C1 C9 C10 24.9(5)
C2 C3 C4 O3 -170.7(4)
C2 C3 C4 C10 13.0(6)
C3 C4 C10 C5 158.1(4)
C3 C4 C10 C9 -18.0(6)
C5 C6 C7 C8 1.7(7)
C6 C5 C10 C4 -176.8(4)
C6 C5 C10 C9 -0.7(7)
C6 C7 C8 C9 0.9(7)
C7 C8 C9 C1 178.1(4)
C7 C8 C9 C10 -3.3(6)
C8 C9 C10 C4 179.2(4)
C8 C9 C10 C5 3.2(6)
C9 C1 C2 O2 152.9(3)
C9 C1 C2 C3 -30.5(5)
C10 C5 C6 C7 -1.7(7)
C11 O4 C1 O1 52.5(4)
C11 O4 C1 C2 169.1(3)
C11 O4 C1 C9 -72.2(4)
C21 N2 C25 C24 0.0(6)
C21 N2 C25 C26 -173.9(3)
C21 C22 C23 C24 -0.4(6)
C22 C23 C24 C25 2.1(6)
C23 C24 C25 N2 -2.0(6)
C23 C24 C25 C26 171.4(4)
C24 C25 C26 N1 162.0(4)
C25 N2 C21 C22 1.8(5)
C26 N1 C36 C35 -156.4(3)
C26 N1 C46 C45 116.0(4)
C31 N3 C35 C34 -2.6(5)
C31 N3 C35 C36 174.7(3)
C31 C32 C33 C34 -2.7(6)
C32 C33 C34 C35 1.3(6)
C33 C34 C35 N3 1.3(6)
C33 C34 C35 C36 -175.7(4)
C34 C35 C36 N1 -150.7(4)
C35 N3 C31 C32 1.1(6)
C36 N1 C26 C25 148.3(3)
C36 N1 C46 C45 -118.7(3)
C41 N4 C45 C44 1.6(5)
C41 N4 C45 C46 -177.8(3)
C41 C42 C43 C44 1.5(7)
C44 C45 C46 N1 -179.2(4)
C45 N4 C41 C42 -0.3(6)
C45 C44 C43 C42 -0.2(7)
C43 C44 C45 N4 -1.3(6)
C43 C44 C45 C46 178.0(4)
C46 N1 C26 C25 -87.5(4)
C46 N1 C36 C35 77.6(4)
